data_4348535
loop_
_publ_author_name
'Rampazzi, Vincent'
'Roger, Julien'
'Amardeil, R\'egine'
'Penouilh, Marie-Jos\'e'
'Richard, Philippe'
'Fleurat-Lessard, Paul'
'Hierso, Jean-Cyrille'

_publ_section_title
;
 Gold(I) Complexes of Ferrocenyl Polyphosphines: Aurophilic Gold Chloride
 Formation and Phosphine-Concerted Shuttling of a Dinuclear
 [ClAu&#x00B7;&#x00B7;&#x00B7;AuCl] Fragment.
;
_journal_issue 21
_journal_name_full 'Inorganic chemistry'
_journal_page_first 10907
_journal_page_last 10921
_journal_paper_doi 10.1021/acs.inorgchem.6b01318
_journal_volume 55
_journal_year 2016
_chemical_formula_moiety 'C42 H44 Au2 Cl2 Fe P2, 1.5(C1 H2 Cl2)'
_chemical_formula_sum 'C43.5 H47 Au2 Cl5 Fe P2'
_chemical_formula_weight 1258.78
_space_group_crystal_system monoclinic
_space_group_IT_number 14
_space_group_name_Hall '-P 2yn'
_space_group_name_H-M_alt 'P 1 21/n 1'
_atom_sites_solution_hydrogens geom
_atom_sites_solution_primary direct
_audit_creation_date 2014-06-20
_audit_creation_method
;
Olex2 1.2
(compiled 2014.06.18 svn.r2945 for OlexSys, GUI svn.r4846)
;
_cell_angle_alpha 90
_cell_angle_beta 104.8790(8)
_cell_angle_gamma 90
_cell_formula_units_Z 4
_cell_length_a 13.6720(2)
_cell_length_b 20.4470(4)
_cell_length_c 16.5451(3)
_cell_measurement_temperature 115
_cell_volume 4470.12(14)
_computing_molecular_graphics 'Olex2 (Dolomanov et al., 2009)'
_computing_publication_material 'Olex2 (Dolomanov et al., 2009)'
_computing_structure_refinement 'XL (Sheldrick, 2008)'
_computing_structure_solution 'ShelXS (Sheldrick, 2008)'
_diffrn_ambient_temperature 115
_diffrn_detector 'CCD Plate'
_diffrn_detector_area_resol_mean '512 x 512'
_diffrn_detector_type APEX2
_diffrn_measured_fraction_theta_full 0.993
_diffrn_measured_fraction_theta_max 0.992
_diffrn_measurement_device '\k-geometry diffractometer'
_diffrn_measurement_device_type 'Bruker APEX-II CCD'
_diffrn_measurement_method '\f and \w scans''
_diffrn_radiation_collimation '0.6 mm'
_diffrn_radiation_monochromator graphite
_diffrn_radiation_probe x-ray
_diffrn_radiation_type MoK\a
_diffrn_radiation_wavelength 0.71073
_diffrn_reflns_av_R_equivalents 0.0482
_diffrn_reflns_av_unetI/netI 0.0305
_diffrn_reflns_Laue_measured_fraction_full 0.993
_diffrn_reflns_Laue_measured_fraction_max 0.992
_diffrn_reflns_limit_h_max 17
_diffrn_reflns_limit_h_min -17
_diffrn_reflns_limit_k_max 26
_diffrn_reflns_limit_k_min -24
_diffrn_reflns_limit_l_max 21
_diffrn_reflns_limit_l_min -21
_diffrn_reflns_number 38974
_diffrn_reflns_point_group_measured_fraction_full 0.993
_diffrn_reflns_point_group_measured_fraction_max 0.992
_diffrn_reflns_theta_full 25.242
_diffrn_reflns_theta_max 27.500
_diffrn_reflns_theta_min 1.617
_diffrn_source 'X-ray tube'
_diffrn_source_target Mo
_diffrn_source_type 'Siemens KFF Mo 2K-180'
_exptl_absorpt_coefficient_mu 7.269
_exptl_absorpt_correction_T_max 0.6028
_exptl_absorpt_correction_T_min 0.4076
_exptl_absorpt_correction_type multi-scan
_exptl_absorpt_process_details 'c.f. r.h. blessing, acta cryst. (1995), a51, 33-38'
_exptl_crystal_colour 'clear light yellow'
_exptl_crystal_colour_lustre clear
_exptl_crystal_colour_modifier light
_exptl_crystal_colour_primary yellow
_exptl_crystal_density_diffrn 1.870
_exptl_crystal_description plate
_exptl_crystal_F_000 2428
_exptl_crystal_size_max 0.27
_exptl_crystal_size_mid 0.17
_exptl_crystal_size_min 0.02
_refine_diff_density_max 2.073
_refine_diff_density_min -1.706
_refine_diff_density_rms 0.221
_refine_ls_extinction_method none
_refine_ls_goodness_of_fit_ref 1.175
_refine_ls_hydrogen_treatment constr
_refine_ls_matrix_type full
_refine_ls_number_parameters 497
_refine_ls_number_reflns 10186
_refine_ls_number_restraints 0
_refine_ls_restrained_S_all 1.175
_refine_ls_R_factor_all 0.0357
_refine_ls_R_factor_gt 0.0321
_refine_ls_shift/su_max 0.003
_refine_ls_shift/su_mean 0.000
_refine_ls_structure_factor_coef Fsqd
_refine_ls_weighting_details 'w=1/[\s^2^(Fo^2^)+(0.0261P)^2^+20.7934P] where P=(Fo^2^+2Fc^2^)/3'
_refine_ls_weighting_scheme calc
_refine_ls_wR_factor_gt 0.0775
_refine_ls_wR_factor_ref 0.0810
_reflns_Friedel_coverage 0.000
_reflns_number_gt 9580
_reflns_number_total 10186
_reflns_threshold_expression 'I > 2\s(I)'
_cod_data_source_file ic6b01318_si_002.cif
_cod_data_source_block 8
_cod_original_formula_sum 'C43.50 H47 Au2 Cl5 Fe P2'
_cod_database_code 4348535
_shelxl_version_number 2014-3
_shelx_space_group_comment
;
The symmetry employed for this shelxl refinement is uniquely defined
by the following loop, which should always be used as a source of
symmetry information in preference to the above space-group names.
They are only intended as comments.
;
_olex2_refinement_description
;
1. Fixed Uiso
 At 1.2 times of:
  All C(H) groups, All C(H,H) groups
 At 1.5 times of:
  All C(H,H,H) groups
2. Uiso/Uaniso restraints and constraints
Uanis(C43) = Uanis(C43A)
Uanis(Cl3) = Uanis(Cl3A)
Uanis(Cl4) = Uanis(Cl4A)
3. Others
 Sof(Cl3A)=Sof(Cl4A)=Sof(C43A)=Sof(H43C)=Sof(H43D)=1-FVAR(1)
 Sof(Cl3)=Sof(Cl4)=Sof(C43)=Sof(H43A)=Sof(H43B)=FVAR(1)
 Fixed Sof: Cl5(0.5) Cl6(0.5) C44(0.5) H44A(0.5) H44B(0.5)
4.a Free rotating group:
 Cl3(Cl4,C43), Cl3A(Cl4A,C43A), Cl5(Cl6,C44)
4.b Secondary CH2 refined with riding coordinates:
 C43(H43A,H43B), C43A(H43C,H43D), C44(H44A,H44B)
4.c Me refined with riding coordinates:
 C7(H7A,H7B,H7C), C8(H8A,H8B,H8C), C9(H9A,H9B,H9C), C16(H16A,H16B,H16C),
 C17(H17A,H17B,H17C), C18(H18A,H18B,H18C)
4.d Aromatic/amide H refined with riding coordinates:
 C2(H2), C4(H4), C5(H5), C11(H11), C13(H13), C14(H14), C20(H20), C21(H21),
 C22(H22), C23(H23), C24(H24), C26(H26), C27(H27), C28(H28), C29(H29), C30(H30),
  C32(H32), C33(H33), C34(H34), C35(H35), C36(H36), C38(H38), C39(H39),
 C40(H40), C41(H41), C42(H42)
;
_olex2_exptl_crystal_mounting_method 'The crystal was mounted on a MITIGEN holder oil'
_olex2_submission_original_sample_id 262
_olex2_submission_special_instructions 'No special instructions were received'

loop_
_space_group_symop_operation_xyz
'x, y, z'
'-x+1/2, y+1/2, -z+1/2'
'-x, -y, -z'
'x-1/2, -y-1/2, z-1/2'

loop_
_atom_site_label
_atom_site_type_symbol
_atom_site_fract_x
_atom_site_fract_y
_atom_site_fract_z
_atom_site_U_iso_or_equiv
_atom_site_adp_type
_atom_site_occupancy
_atom_site_site_symmetry_order
_atom_site_calc_flag
_atom_site_refinement_flags_posn
_atom_site_refinement_flags_occupancy
_atom_site_disorder_assembly
_atom_site_disorder_group
Au1 Au 0.77877(2) 0.59039(2) 0.80594(2) 0.01986(5) Uani 1 1 d . . . .
Au2 Au 0.84460(2) 0.72787(2) 0.76531(2) 0.01855(5) Uani 1 1 d . . . .
C1 C 0.9009(3) 0.5616(2) 0.6497(3) 0.0181(8) Uani 1 1 d . . . .
C2 C 0.9510(3) 0.6232(2) 0.6544(3) 0.0177(8) Uani 1 1 d . . . .
H2 H 0.9631 0.6522 0.7008 0.021 Uiso 1 1 calc R . . .
C3 C 0.9797(3) 0.6345(2) 0.5797(3) 0.0199(9) Uani 1 1 d . . . .
C4 C 0.9475(3) 0.5794(2) 0.5266(3) 0.0206(9) Uani 1 1 d . . . .
H4 H 0.9564 0.5740 0.4719 0.025 Uiso 1 1 calc R . . .
C5 C 0.8997(3) 0.5338(2) 0.5697(3) 0.0190(9) Uani 1 1 d . . . .
H5 H 0.8721 0.4926 0.5492 0.023 Uiso 1 1 calc R . . .
C6 C 1.0463(4) 0.6907(3) 0.5641(3) 0.0285(11) Uani 1 1 d . . . .
C7 C 1.1559(5) 0.6652(4) 0.5909(5) 0.0558(19) Uani 1 1 d . . . .
H7A H 1.1723 0.6527 0.6501 0.084 Uiso 1 1 calc R . . .
H7B H 1.1627 0.6271 0.5570 0.084 Uiso 1 1 calc R . . .
H7C H 1.2023 0.6997 0.5829 0.084 Uiso 1 1 calc R . . .
C8 C 1.0238(4) 0.7096(3) 0.4724(3) 0.0336(12) Uani 1 1 d . . . .
H8A H 1.0308 0.6710 0.4391 0.050 Uiso 1 1 calc R . . .
H8B H 0.9545 0.7264 0.4539 0.050 Uiso 1 1 calc R . . .
H8C H 1.0715 0.7434 0.4650 0.050 Uiso 1 1 calc R . . .
C9 C 1.0356(6) 0.7502(3) 0.6163(5) 0.056(2) Uani 1 1 d . . . .
H9A H 1.0502 0.7377 0.6754 0.085 Uiso 1 1 calc R . . .
H9B H 1.0833 0.7841 0.6091 0.085 Uiso 1 1 calc R . . .
H9C H 0.9663 0.7671 0.5980 0.085 Uiso 1 1 calc R . . .
C10 C 0.7219(3) 0.6926(2) 0.5665(3) 0.0155(8) Uani 1 1 d . . . .
C11 C 0.7427(3) 0.6954(2) 0.4856(3) 0.0173(8) Uani 1 1 d . . . .
H11 H 0.7709 0.7317 0.4637 0.021 Uiso 1 1 calc R . . .
C12 C 0.7139(3) 0.6345(2) 0.4438(3) 0.0174(8) Uani 1 1 d . . . .
C13 C 0.6765(3) 0.5940(2) 0.4994(3) 0.0157(8) Uani 1 1 d . . . .
H13 H 0.6526 0.5504 0.4882 0.019 Uiso 1 1 calc R . . .
C14 C 0.6809(3) 0.6292(2) 0.5740(3) 0.0141(8) Uani 1 1 d . . . .
H14 H 0.6601 0.6134 0.6210 0.017 Uiso 1 1 calc R . . .
C15 C 0.7089(4) 0.6179(2) 0.3534(3) 0.0238(10) Uani 1 1 d . . . .
C16 C 0.7355(5) 0.5458(3) 0.3448(3) 0.0340(12) Uani 1 1 d . . . .
H16A H 0.7318 0.5362 0.2861 0.051 Uiso 1 1 calc R . . .
H16B H 0.8042 0.5373 0.3790 0.051 Uiso 1 1 calc R . . .
H16C H 0.6874 0.5180 0.3639 0.051 Uiso 1 1 calc R . . .
C17 C 0.7802(5) 0.6607(3) 0.3191(3) 0.0430(16) Uani 1 1 d . . . .
H17A H 0.7752 0.6487 0.2609 0.065 Uiso 1 1 calc R . . .
H17B H 0.7614 0.7067 0.3219 0.065 Uiso 1 1 calc R . . .
H17C H 0.8499 0.6541 0.3526 0.065 Uiso 1 1 calc R . . .
C18 C 0.5994(5) 0.6301(3) 0.3026(3) 0.0401(14) Uani 1 1 d . . . .
H18A H 0.5931 0.6198 0.2436 0.060 Uiso 1 1 calc R . . .
H18B H 0.5534 0.6021 0.3239 0.060 Uiso 1 1 calc R . . .
H18C H 0.5818 0.6761 0.3078 0.060 Uiso 1 1 calc R . . .
C19 C 0.9625(3) 0.4854(2) 0.8001(3) 0.0182(8) Uani 1 1 d . . . .
C20 C 1.0580(4) 0.4856(2) 0.7841(3) 0.0236(9) Uani 1 1 d . . . .
H20 H 1.0676 0.5053 0.7347 0.028 Uiso 1 1 calc R . . .
C21 C 1.1390(4) 0.4564(3) 0.8413(3) 0.0286(11) Uani 1 1 d . . . .
H21 H 1.2039 0.4561 0.8305 0.034 Uiso 1 1 calc R . . .
C22 C 1.1259(4) 0.4281(2) 0.9135(3) 0.0270(10) Uani 1 1 d . . . .
H22 H 1.1817 0.4084 0.9522 0.032 Uiso 1 1 calc R . . .
C23 C 1.0314(4) 0.4283(3) 0.9296(3) 0.0312(11) Uani 1 1 d . . . .
H23 H 1.0223 0.4085 0.9791 0.037 Uiso 1 1 calc R . . .
C24 C 0.9502(4) 0.4574(3) 0.8736(3) 0.0284(11) Uani 1 1 d . . . .
H24 H 0.8858 0.4582 0.8853 0.034 Uiso 1 1 calc R . . .
C25 C 0.7719(4) 0.4607(2) 0.6769(3) 0.0211(9) Uani 1 1 d . . . .
C26 C 0.8110(4) 0.4013(2) 0.6572(3) 0.0250(10) Uani 1 1 d . . . .
H26 H 0.8814 0.3927 0.6766 0.030 Uiso 1 1 calc R . . .
C27 C 0.7470(4) 0.3546(3) 0.6092(3) 0.0314(11) Uani 1 1 d . . . .
H27 H 0.7738 0.3142 0.5961 0.038 Uiso 1 1 calc R . . .
C28 C 0.6443(4) 0.3673(3) 0.5807(3) 0.0328(12) Uani 1 1 d . . . .
H28 H 0.6007 0.3358 0.5474 0.039 Uiso 1 1 calc R . . .
C29 C 0.6052(4) 0.4256(3) 0.6005(3) 0.0319(11) Uani 1 1 d . . . .
H29 H 0.5349 0.4343 0.5804 0.038 Uiso 1 1 calc R . . .
C30 C 0.6685(4) 0.4719(2) 0.6498(3) 0.0238(10) Uani 1 1 d . . . .
H30 H 0.6407 0.5112 0.6650 0.029 Uiso 1 1 calc R . . .
C31 C 0.5991(3) 0.7564(2) 0.6553(3) 0.0167(8) Uani 1 1 d . . . .
C32 C 0.5791(4) 0.7581(2) 0.7329(3) 0.0234(9) Uani 1 1 d . . . .
H32 H 0.6332 0.7558 0.7821 0.028 Uiso 1 1 calc R . . .
C33 C 0.4801(4) 0.7632(3) 0.7392(3) 0.0307(11) Uani 1 1 d . . . .
H33 H 0.4666 0.7650 0.7926 0.037 Uiso 1 1 calc R . . .
C34 C 0.4016(4) 0.7656(3) 0.6681(3) 0.0286(11) Uani 1 1 d . . . .
H34 H 0.3340 0.7690 0.6727 0.034 Uiso 1 1 calc R . . .
C35 C 0.4203(4) 0.7631(2) 0.5897(3) 0.0254(10) Uani 1 1 d . . . .
H35 H 0.3659 0.7651 0.5407 0.030 Uiso 1 1 calc R . . .
C36 C 0.5192(4) 0.7578(2) 0.5836(3) 0.0211(9) Uani 1 1 d . . . .
H36 H 0.5325 0.7551 0.5301 0.025 Uiso 1 1 calc R . . .
C37 C 0.7542(3) 0.8314(2) 0.6059(3) 0.0187(8) Uani 1 1 d . . . .
C38 C 0.8194(4) 0.8746(2) 0.6588(3) 0.0221(9) Uani 1 1 d . . . .
H38 H 0.8536 0.8615 0.7138 0.027 Uiso 1 1 calc R . . .
C39 C 0.8343(4) 0.9368(2) 0.6309(3) 0.0286(11) Uani 1 1 d . . . .
H39 H 0.8786 0.9663 0.6671 0.034 Uiso 1 1 calc R . . .
C40 C 0.7846(4) 0.9561(2) 0.5503(3) 0.0288(11) Uani 1 1 d . . . .
H40 H 0.7948 0.9988 0.5314 0.035 Uiso 1 1 calc R . . .
C41 C 0.7203(4) 0.9131(2) 0.4974(3) 0.0259(10) Uani 1 1 d . . . .
H41 H 0.6872 0.9260 0.4420 0.031 Uiso 1 1 calc R . . .
C42 C 0.7042(4) 0.8508(2) 0.5254(3) 0.0209(9) Uani 1 1 d . . . .
H42 H 0.6590 0.8216 0.4895 0.025 Uiso 1 1 calc R . . .
Cl1 Cl 0.69884(11) 0.64508(7) 0.89314(8) 0.0365(3) Uani 1 1 d . . . .
Cl2 Cl 0.98289(11) 0.70242(8) 0.87258(8) 0.0385(3) Uani 1 1 d . . . .
Fe Fe 0.82304(4) 0.62030(3) 0.55617(4) 0.01390(12) Uani 1 1 d . . . .
P1 P 0.85389(9) 0.52518(5) 0.73124(7) 0.0169(2) Uani 1 1 d . . . .
P2 P 0.72913(8) 0.75277(5) 0.64757(7) 0.0148(2) Uani 1 1 d . . . .
Cl3 Cl 0.6520(2) 0.38988(17) 0.2139(2) 0.0734(9) Uani 0.735(4) 1 d . P A 1
Cl4 Cl 0.5560(3) 0.41045(14) 0.3514(3) 0.0842(12) Uani 0.735(4) 1 d G P A 1
C43 C 0.5469(4) 0.4212(5) 0.2442(3) 0.080(5) Uani 0.735(4) 1 d G P A 1
H43A H 0.5404 0.4685 0.2309 0.096 Uiso 0.735(4) 1 calc R P A 1
H43B H 0.4848 0.3993 0.2114 0.096 Uiso 0.735(4) 1 calc R P A 1
Cl3A Cl 0.6573(7) 0.3663(5) 0.1764(7) 0.0734(9) Uani 0.265(4) 1 d . P A 2
Cl4A Cl 0.5309(8) 0.4130(4) 0.2794(10) 0.0842(12) Uani 0.265(4) 1 d G P A 2
C43A C 0.5367(8) 0.3917(14) 0.1790(8) 0.080(5) Uani 0.265(4) 1 d G P A 2
H43C H 0.5169 0.4298 0.1415 0.096 Uiso 0.265(4) 1 calc R P A 2
H43D H 0.4879 0.3560 0.1579 0.096 Uiso 0.265(4) 1 calc R P A 2
Cl5 Cl 0.4220(3) 0.4449(2) -0.0805(2) 0.0684(12) Uani 0.5 1 d . P B -3
Cl6 Cl 0.5460(3) 0.5187(3) 0.0567(3) 0.097(2) Uani 0.5 1 d G P B -3
C44 C 0.5016(10) 0.4417(3) 0.0201(4) 0.073(5) Uani 0.5 1 d G P B -3
H44A H 0.4645 0.4223 0.0583 0.088 Uiso 0.5 1 calc R P B -3
H44B H 0.5599 0.4129 0.0201 0.088 Uiso 0.5 1 calc R P B -3

loop_
_atom_site_aniso_label
_atom_site_aniso_U_11
_atom_site_aniso_U_22
_atom_site_aniso_U_33
_atom_site_aniso_U_23
_atom_site_aniso_U_13
_atom_site_aniso_U_12
Au1 0.02421(9) 0.01880(9) 0.01705(9) 0.00319(6) 0.00614(7) 0.00549(6)
Au2 0.02227(9) 0.01894(9) 0.01187(8) -0.00106(6) -0.00030(6) 0.00330(6)
C1 0.016(2) 0.019(2) 0.019(2) 0.0000(16) 0.0044(16) 0.0033(17)
C2 0.0155(19) 0.018(2) 0.018(2) 0.0002(16) 0.0009(16) 0.0011(16)
C3 0.016(2) 0.022(2) 0.022(2) -0.0003(17) 0.0062(17) -0.0008(17)
C4 0.020(2) 0.022(2) 0.022(2) -0.0026(17) 0.0100(18) 0.0008(17)
C5 0.020(2) 0.016(2) 0.021(2) -0.0024(16) 0.0059(17) 0.0025(17)
C6 0.028(2) 0.034(3) 0.025(2) -0.003(2) 0.011(2) -0.014(2)
C7 0.026(3) 0.081(5) 0.057(4) 0.016(4) 0.004(3) -0.018(3)
C8 0.033(3) 0.039(3) 0.032(3) 0.003(2) 0.015(2) -0.013(2)
C9 0.086(5) 0.040(3) 0.058(4) -0.022(3) 0.043(4) -0.041(4)
C10 0.0162(19) 0.0144(19) 0.0144(19) -0.0003(15) 0.0014(16) 0.0040(16)
C11 0.021(2) 0.015(2) 0.016(2) 0.0015(16) 0.0043(16) 0.0003(16)
C12 0.019(2) 0.018(2) 0.016(2) -0.0019(16) 0.0046(16) -0.0024(17)
C13 0.0146(19) 0.017(2) 0.0147(19) -0.0028(15) 0.0032(16) -0.0022(16)
C14 0.0143(18) 0.0140(19) 0.0143(18) 0.0013(15) 0.0043(15) -0.0004(15)
C15 0.031(2) 0.026(2) 0.016(2) -0.0033(17) 0.0082(19) -0.005(2)
C16 0.050(3) 0.031(3) 0.023(2) -0.011(2) 0.012(2) -0.003(2)
C17 0.070(4) 0.042(3) 0.024(3) -0.011(2) 0.025(3) -0.027(3)
C18 0.042(3) 0.059(4) 0.015(2) -0.001(2) 0.000(2) 0.002(3)
C19 0.020(2) 0.0122(19) 0.020(2) 0.0005(16) 0.0008(17) 0.0014(16)
C20 0.023(2) 0.025(2) 0.022(2) 0.0010(18) 0.0033(18) 0.0050(19)
C21 0.023(2) 0.033(3) 0.030(3) -0.001(2) 0.005(2) 0.008(2)
C22 0.029(3) 0.019(2) 0.026(2) -0.0035(18) -0.005(2) 0.0052(19)
C23 0.034(3) 0.031(3) 0.026(3) 0.013(2) 0.003(2) -0.001(2)
C24 0.028(2) 0.032(3) 0.027(2) 0.009(2) 0.009(2) 0.002(2)
C25 0.023(2) 0.023(2) 0.017(2) 0.0023(17) 0.0050(17) -0.0046(18)
C26 0.028(2) 0.021(2) 0.025(2) 0.0008(18) 0.006(2) -0.0012(19)
C27 0.042(3) 0.023(2) 0.029(3) -0.004(2) 0.009(2) -0.004(2)
C28 0.039(3) 0.030(3) 0.026(3) -0.001(2) 0.002(2) -0.016(2)
C29 0.026(2) 0.039(3) 0.029(3) 0.010(2) 0.002(2) -0.006(2)
C30 0.025(2) 0.019(2) 0.027(2) 0.0073(18) 0.0057(19) -0.0011(18)
C31 0.022(2) 0.0102(18) 0.017(2) 0.0008(15) 0.0050(17) 0.0005(16)
C32 0.023(2) 0.030(2) 0.017(2) -0.0019(18) 0.0051(18) 0.0026(19)
C33 0.030(3) 0.041(3) 0.025(2) -0.005(2) 0.014(2) 0.002(2)
C34 0.024(2) 0.027(2) 0.038(3) -0.010(2) 0.011(2) -0.001(2)
C35 0.022(2) 0.023(2) 0.029(2) -0.0025(19) 0.0014(19) 0.0009(19)
C36 0.023(2) 0.022(2) 0.016(2) -0.0021(17) 0.0019(17) -0.0015(18)
C37 0.019(2) 0.016(2) 0.021(2) -0.0002(16) 0.0068(17) -0.0001(17)
C38 0.023(2) 0.022(2) 0.020(2) -0.0027(17) 0.0030(18) -0.0027(18)
C39 0.029(3) 0.021(2) 0.037(3) -0.004(2) 0.012(2) -0.006(2)
C40 0.035(3) 0.017(2) 0.038(3) 0.001(2) 0.016(2) -0.002(2)
C41 0.033(3) 0.021(2) 0.024(2) 0.0063(18) 0.009(2) 0.001(2)
C42 0.025(2) 0.017(2) 0.019(2) 0.0014(17) 0.0021(18) 0.0033(18)
Cl1 0.0496(8) 0.0404(7) 0.0230(6) 0.0064(5) 0.0154(6) 0.0242(6)
Cl2 0.0377(7) 0.0471(8) 0.0204(6) -0.0038(5) -0.0112(5) 0.0119(6)
Fe 0.0156(3) 0.0123(3) 0.0141(3) -0.0003(2) 0.0045(2) -0.0001(2)
P1 0.0180(5) 0.0150(5) 0.0170(5) 0.0018(4) 0.0031(4) 0.0020(4)
P2 0.0181(5) 0.0131(5) 0.0121(5) -0.0004(4) 0.0018(4) 0.0011(4)
Cl3 0.0591(14) 0.062(2) 0.089(3) 0.0010(16) 0.0006(16) 0.0021(14)
Cl4 0.0686(19) 0.0451(13) 0.154(4) 0.018(2) 0.057(2) 0.0001(12)
C43 0.042(5) 0.067(8) 0.122(13) 0.029(7) 0.002(7) -0.028(5)
Cl3A 0.0591(14) 0.062(2) 0.089(3) 0.0010(16) 0.0006(16) 0.0021(14)
Cl4A 0.0686(19) 0.0451(13) 0.154(4) 0.018(2) 0.057(2) 0.0001(12)
C43A 0.042(5) 0.067(8) 0.122(13) 0.029(7) 0.002(7) -0.028(5)
Cl5 0.055(2) 0.103(4) 0.047(2) 0.003(2) 0.0128(18) 0.020(2)
Cl6 0.057(3) 0.131(5) 0.112(5) -0.058(4) 0.037(3) -0.013(3)
C44 0.055(9) 0.102(15) 0.061(10) 0.021(10) 0.013(8) -0.020(10)

loop_
_atom_type_symbol
_atom_type_description
_atom_type_scat_dispersion_real
_atom_type_scat_dispersion_imag
_atom_type_scat_source
C C 0.0033 0.0016 'International Tables Vol C Tables 4.2.6.8 and 6.1.1.4'
H H 0.0000 0.0000 'International Tables Vol C Tables 4.2.6.8 and 6.1.1.4'
Au Au -2.0133 8.8022 'International Tables Vol C Tables 4.2.6.8 and 6.1.1.4'
Cl Cl 0.1484 0.1585 'International Tables Vol C Tables 4.2.6.8 and 6.1.1.4'
Fe Fe 0.3463 0.8444 'International Tables Vol C Tables 4.2.6.8 and 6.1.1.4'
P P 0.1023 0.0942 'International Tables Vol C Tables 4.2.6.8 and 6.1.1.4'

loop_
_geom_angle_atom_site_label_1
_geom_angle_atom_site_label_2
_geom_angle_atom_site_label_3
_geom_angle
Cl1 Au1 Au2 84.61(4)
P1 Au1 Au2 102.82(3)
P1 Au1 Cl1 172.22(5)
Cl2 Au2 Au1 81.55(4)
P2 Au2 Au1 102.61(3)
P2 Au2 Cl2 170.16(5)
C2 C1 C5 107.0(4)
C2 C1 Fe 70.7(2)
C2 C1 P1 125.7(3)
C5 C1 Fe 69.6(3)
C5 C1 P1 127.2(3)
P1 C1 Fe 126.8(2)
C1 C2 H2 125.2
C1 C2 Fe 68.5(2)
C3 C2 C1 109.6(4)
C3 C2 H2 125.2
C3 C2 Fe 71.6(3)
Fe C2 H2 126.3
C2 C3 C4 107.4(4)
C2 C3 C6 125.7(4)
C2 C3 Fe 68.8(2)
C4 C3 C6 126.4(4)
C4 C3 Fe 68.7(3)
C6 C3 Fe 134.2(4)
C3 C4 H4 125.8
C3 C4 C5 108.4(4)
C3 C4 Fe 71.2(3)
C5 C4 H4 125.8
C5 C4 Fe 68.6(2)
Fe C4 H4 126.0
C1 C5 H5 126.2
C1 C5 Fe 69.0(2)
C4 C5 C1 107.6(4)
C4 C5 H5 126.2
C4 C5 Fe 70.6(3)
Fe C5 H5 125.8
C3 C6 C7 105.9(5)
C8 C6 C3 112.5(4)
C8 C6 C7 107.9(5)
C8 C6 C9 109.9(5)
C9 C6 C3 110.9(4)
C9 C6 C7 109.6(6)
C6 C7 H7A 109.5
C6 C7 H7B 109.5
C6 C7 H7C 109.5
H7A C7 H7B 109.5
H7A C7 H7C 109.5
H7B C7 H7C 109.5
C6 C8 H8A 109.5
C6 C8 H8B 109.5
C6 C8 H8C 109.5
H8A C8 H8B 109.5
H8A C8 H8C 109.5
H8B C8 H8C 109.5
C6 C9 H9A 109.5
C6 C9 H9B 109.5
C6 C9 H9C 109.5
H9A C9 H9B 109.5
H9A C9 H9C 109.5
H9B C9 H9C 109.5
C11 C10 Fe 69.8(2)
C11 C10 P2 132.7(3)
C14 C10 C11 107.0(4)
C14 C10 Fe 69.1(2)
C14 C10 P2 120.1(3)
P2 C10 Fe 129.9(2)
C10 C11 H11 125.6
C10 C11 Fe 69.4(2)
C12 C11 C10 108.7(4)
C12 C11 H11 125.6
C12 C11 Fe 70.6(3)
Fe C11 H11 126.0
C11 C12 C15 127.6(4)
C11 C12 Fe 69.2(2)
C13 C12 C11 107.0(4)
C13 C12 C15 124.8(4)
C13 C12 Fe 68.7(2)
C15 C12 Fe 133.5(3)
C12 C13 H13 125.5
C12 C13 Fe 71.0(2)
C14 C13 C12 108.9(4)
C14 C13 H13 125.5
C14 C13 Fe 69.5(2)
Fe C13 H13 125.5
C10 C14 H14 125.8
C10 C14 Fe 70.1(2)
C13 C14 C10 108.3(4)
C13 C14 H14 125.8
C13 C14 Fe 70.0(2)
Fe C14 H14 125.6
C12 C15 C16 110.8(4)
C12 C15 C17 111.5(4)
C12 C15 C18 107.1(4)
C16 C15 C18 109.0(5)
C17 C15 C16 109.1(5)
C17 C15 C18 109.2(5)
C15 C16 H16A 109.5
C15 C16 H16B 109.5
C15 C16 H16C 109.5
H16A C16 H16B 109.5
H16A C16 H16C 109.5
H16B C16 H16C 109.5
C15 C17 H17A 109.5
C15 C17 H17B 109.5
C15 C17 H17C 109.5
H17A C17 H17B 109.5
H17A C17 H17C 109.5
H17B C17 H17C 109.5
C15 C18 H18A 109.5
C15 C18 H18B 109.5
C15 C18 H18C 109.5
H18A C18 H18B 109.5
H18A C18 H18C 109.5
H18B C18 H18C 109.5
C20 C19 P1 122.3(3)
C24 C19 C20 119.6(4)
C24 C19 P1 118.0(4)
C19 C20 H20 120.4
C21 C20 C19 119.3(4)
C21 C20 H20 120.4
C20 C21 H21 119.6
C22 C21 C20 120.7(5)
C22 C21 H21 119.6
C21 C22 H22 120.0
C21 C22 C23 119.9(5)
C23 C22 H22 120.0
C22 C23 H23 120.0
C22 C23 C24 120.1(5)
C24 C23 H23 120.0
C19 C24 H24 119.8
C23 C24 C19 120.3(5)
C23 C24 H24 119.8
C26 C25 P1 121.5(4)
C30 C25 C26 119.2(4)
C30 C25 P1 119.3(4)
C25 C26 H26 119.8
C27 C26 C25 120.4(5)
C27 C26 H26 119.8
C26 C27 H27 120.1
C28 C27 C26 119.8(5)
C28 C27 H27 120.1
C27 C28 H28 119.9
C29 C28 C27 120.1(5)
C29 C28 H28 119.9
C28 C29 H29 119.8
C28 C29 C30 120.3(5)
C30 C29 H29 119.8
C25 C30 C29 120.2(5)
C25 C30 H30 119.9
C29 C30 H30 119.9
C32 C31 C36 119.5(4)
C32 C31 P2 119.8(3)
C36 C31 P2 120.7(3)
C31 C32 H32 120.0
C31 C32 C33 120.1(5)
C33 C32 H32 120.0
C32 C33 H33 120.0
C34 C33 C32 120.1(5)
C34 C33 H33 120.0
C33 C34 H34 119.7
C33 C34 C35 120.6(5)
C35 C34 H34 119.7
C34 C35 H35 120.4
C34 C35 C36 119.3(5)
C36 C35 H35 120.4
C31 C36 H36 119.8
C35 C36 C31 120.5(4)
C35 C36 H36 119.8
C38 C37 P2 118.4(3)
C42 C37 C38 119.8(4)
C42 C37 P2 121.6(3)
C37 C38 H38 120.0
C39 C38 C37 119.9(5)
C39 C38 H38 120.0
C38 C39 H39 119.9
C38 C39 C40 120.1(5)
C40 C39 H39 119.9
C39 C40 H40 119.9
C41 C40 C39 120.1(5)
C41 C40 H40 119.9
C40 C41 H41 120.0
C40 C41 C42 119.9(5)
C42 C41 H41 120.0
C37 C42 C41 120.1(4)
C37 C42 H42 120.0
C41 C42 H42 120.0
C1 Fe C2 40.81(17)
C1 Fe C3 68.29(18)
C1 Fe C4 68.82(18)
C1 Fe C5 41.36(17)
C1 Fe C10 126.30(17)
C1 Fe C11 165.58(17)
C1 Fe C12 151.37(18)
C1 Fe C13 116.91(18)
C1 Fe C14 105.89(17)
C2 Fe C3 39.63(17)
C2 Fe C4 67.31(18)
C2 Fe C10 111.42(17)
C2 Fe C11 130.14(17)
C2 Fe C12 165.48(17)
C4 Fe C3 40.08(18)
C4 Fe C11 121.22(18)
C4 Fe C12 106.86(18)
C5 Fe C2 68.30(18)
C5 Fe C3 68.17(18)
C5 Fe C4 40.81(18)
C5 Fe C10 161.80(18)
C5 Fe C11 152.97(17)
C5 Fe C12 116.70(18)
C5 Fe C13 103.67(18)
C5 Fe C14 122.78(17)
C10 Fe C3 124.08(18)
C10 Fe C4 157.15(18)
C10 Fe C11 40.81(16)
C10 Fe C12 68.42(16)
C11 Fe C3 111.81(18)
C11 Fe C12 40.28(17)
C12 Fe C3 127.53(17)
C13 Fe C2 154.05(17)
C13 Fe C3 161.99(17)
C13 Fe C4 123.50(18)
C13 Fe C10 68.27(17)
C13 Fe C11 67.76(17)
C13 Fe C12 40.34(16)
C14 Fe C2 121.91(17)
C14 Fe C3 157.42(17)
C14 Fe C4 160.22(18)
C14 Fe C10 40.75(16)
C14 Fe C11 68.19(17)
C14 Fe C12 68.15(16)
C14 Fe C13 40.45(16)
C1 P1 Au1 118.05(15)
C1 P1 C19 105.3(2)
C1 P1 C25 103.0(2)
C19 P1 Au1 109.74(15)
C25 P1 Au1 113.20(16)
C25 P1 C19 106.7(2)
C10 P2 Au2 112.65(14)
C10 P2 C31 102.3(2)
C10 P2 C37 107.5(2)
C31 P2 Au2 115.76(14)
C37 P2 Au2 111.94(15)
C37 P2 C31 105.9(2)
Cl3 C43 H43A 109.0
Cl3 C43 H43B 109.0
Cl4 C43 Cl3 112.9
Cl4 C43 H43A 109.0
Cl4 C43 H43B 109.0
H43A C43 H43B 107.8
Cl3A C43A H43C 109.2
Cl3A C43A H43D 109.2
Cl4A C43A Cl3A 112.0
Cl4A C43A H43C 109.2
Cl4A C43A H43D 109.2
H43C C43A H43D 107.9
Cl5 C44 H44A 109.2
Cl5 C44 H44B 109.2
Cl6 C44 Cl5 112.0
Cl6 C44 H44A 109.2
Cl6 C44 H44B 109.2
H44A C44 H44B 107.9

loop_
_geom_bond_atom_site_label_1
_geom_bond_atom_site_label_2
_geom_bond_distance
Au1 Au2 3.0781(3)
Au1 Cl1 2.3100(12)
Au1 P1 2.2387(11)
Au2 Cl2 2.2962(12)
Au2 P2 2.2287(11)
C1 C2 1.426(6)
C1 C5 1.437(6)
C1 Fe 2.030(4)
C1 P1 1.798(5)
C2 H2 0.9500
C2 C3 1.410(6)
C2 Fe 2.060(4)
C3 C4 1.427(6)
C3 C6 1.529(7)
C3 Fe 2.097(4)
C4 H4 0.9500
C4 C5 1.431(6)
C4 Fe 2.064(4)
C5 H5 0.9500
C5 Fe 2.039(4)
C6 C7 1.540(9)
C6 C8 1.518(7)
C6 C9 1.520(8)
C7 H7A 0.9800
C7 H7B 0.9800
C7 H7C 0.9800
C8 H8A 0.9800
C8 H8B 0.9800
C8 H8C 0.9800
C9 H9A 0.9800
C9 H9B 0.9800
C9 H9C 0.9800
C10 C11 1.439(6)
C10 C14 1.430(6)
C10 Fe 2.061(4)
C10 P2 1.804(4)
C11 H11 0.9500
C11 C12 1.429(6)
C11 Fe 2.066(4)
C12 C13 1.427(6)
C12 C15 1.518(6)
C12 Fe 2.084(4)
C13 H13 0.9500
C13 C14 1.418(6)
C13 Fe 2.054(4)
C14 H14 0.9500
C14 Fe 2.047(4)
C15 C16 1.532(7)
C15 C17 1.523(7)
C15 C18 1.538(8)
C16 H16A 0.9800
C16 H16B 0.9800
C16 H16C 0.9800
C17 H17A 0.9800
C17 H17B 0.9800
C17 H17C 0.9800
C18 H18A 0.9800
C18 H18B 0.9800
C18 H18C 0.9800
C19 C20 1.397(6)
C19 C24 1.394(6)
C19 P1 1.815(4)
C20 H20 0.9500
C20 C21 1.391(7)
C21 H21 0.9500
C21 C22 1.382(7)
C22 H22 0.9500
C22 C23 1.384(8)
C23 H23 0.9500
C23 C24 1.384(7)
C24 H24 0.9500
C25 C26 1.398(7)
C25 C30 1.388(7)
C25 P1 1.813(5)
C26 H26 0.9500
C26 C27 1.397(7)
C27 H27 0.9500
C27 C28 1.387(8)
C28 H28 0.9500
C28 C29 1.380(8)
C29 H29 0.9500
C29 C30 1.396(7)
C30 H30 0.9500
C31 C32 1.381(6)
C31 C36 1.391(6)
C31 P2 1.816(5)
C32 H32 0.9500
C32 C33 1.387(7)
C33 H33 0.9500
C33 C34 1.374(8)
C34 H34 0.9500
C34 C35 1.385(7)
C35 H35 0.9500
C35 C36 1.386(7)
C36 H36 0.9500
C37 C38 1.393(6)
C37 C42 1.390(6)
C37 P2 1.816(5)
C38 H38 0.9500
C38 C39 1.385(7)
C39 H39 0.9500
C39 C40 1.390(8)
C40 H40 0.9500
C40 C41 1.385(7)
C41 H41 0.9500
C41 C42 1.391(6)
C42 H42 0.9500
Cl3 C43 1.7605
Cl4 C43 1.7596
C43 H43A 0.9900
C43 H43B 0.9900
Cl3A C43A 1.7399
Cl4A C43A 1.7392
C43A H43C 0.9900
C43A H43D 0.9900
Cl5 C44 1.7402
Cl6 C44 1.7400
C44 H44A 0.9900
C44 H44B 0.9900

loop_
_geom_torsion_atom_site_label_1
_geom_torsion_atom_site_label_2
_geom_torsion_atom_site_label_3
_geom_torsion_atom_site_label_4
_geom_torsion
C1 C2 C3 C4 0.0(5)
C1 C2 C3 C6 -172.0(4)
C1 C2 C3 Fe 58.1(3)
C2 C1 C5 C4 -1.0(5)
C2 C1 C5 Fe -61.2(3)
C2 C1 P1 Au1 40.0(4)
C2 C1 P1 C19 -82.9(4)
C2 C1 P1 C25 165.5(4)
C2 C3 C4 C5 -0.6(5)
C2 C3 C4 Fe 58.1(3)
C2 C3 C6 C7 90.1(6)
C2 C3 C6 C8 -152.3(5)
C2 C3 C6 C9 -28.7(7)
C3 C4 C5 C1 1.0(5)
C3 C4 C5 Fe 60.3(3)
C4 C3 C6 C7 -80.4(6)
C4 C3 C6 C8 37.2(7)
C4 C3 C6 C9 160.7(6)
C5 C1 C2 C3 0.6(5)
C5 C1 C2 Fe 60.5(3)
C5 C1 P1 Au1 -143.0(3)
C5 C1 P1 C19 94.1(4)
C5 C1 P1 C25 -17.6(4)
C6 C3 C4 C5 171.3(5)
C6 C3 C4 Fe -130.0(5)
C10 C11 C12 C13 -0.7(5)
C10 C11 C12 C15 171.3(4)
C10 C11 C12 Fe -59.1(3)
C11 C10 C14 C13 -0.1(5)
C11 C10 C14 Fe 59.8(3)
C11 C10 P2 Au2 -115.9(4)
C11 C10 P2 C31 119.2(4)
C11 C10 P2 C37 7.9(5)
C11 C12 C13 C14 0.7(5)
C11 C12 C13 Fe -58.7(3)
C11 C12 C15 C16 147.2(5)
C11 C12 C15 C17 25.4(7)
C11 C12 C15 C18 -94.0(6)
C12 C13 C14 C10 -0.4(5)
C12 C13 C14 Fe -60.3(3)
C13 C12 C15 C16 -42.1(6)
C13 C12 C15 C17 -163.9(5)
C13 C12 C15 C18 76.7(6)
C14 C10 C11 C12 0.5(5)
C14 C10 C11 Fe -59.4(3)
C14 C10 P2 Au2 70.2(3)
C14 C10 P2 C31 -54.7(4)
C14 C10 P2 C37 -166.0(3)
C15 C12 C13 C14 -171.7(4)
C15 C12 C13 Fe 129.0(5)
C19 C20 C21 C22 -0.5(8)
C20 C19 C24 C23 -1.6(8)
C20 C19 P1 Au1 -129.5(4)
C20 C19 P1 C1 -1.5(4)
C20 C19 P1 C25 107.5(4)
C20 C21 C22 C23 0.1(8)
C21 C22 C23 C24 -0.5(8)
C22 C23 C24 C19 1.2(8)
C24 C19 C20 C21 1.3(7)
C24 C19 P1 Au1 46.7(4)
C24 C19 P1 C1 174.7(4)
C24 C19 P1 C25 -76.4(4)
C25 C26 C27 C28 0.3(8)
C26 C25 C30 C29 -2.8(7)
C26 C25 P1 Au1 -152.8(3)
C26 C25 P1 C1 78.6(4)
C26 C25 P1 C19 -32.0(4)
C26 C27 C28 C29 -0.8(8)
C27 C28 C29 C30 -0.5(8)
C28 C29 C30 C25 2.3(8)
C30 C25 C26 C27 1.5(7)
C30 C25 P1 Au1 31.1(4)
C30 C25 P1 C1 -97.5(4)
C30 C25 P1 C19 152.0(4)
C31 C32 C33 C34 0.9(8)
C32 C31 C36 C35 2.3(7)
C32 C31 P2 Au2 13.8(4)
C32 C31 P2 C10 136.7(4)
C32 C31 P2 C37 -110.8(4)
C32 C33 C34 C35 -0.1(8)
C33 C34 C35 C36 0.4(8)
C34 C35 C36 C31 -1.5(7)
C36 C31 C32 C33 -2.0(7)
C36 C31 P2 Au2 -166.4(3)
C36 C31 P2 C10 -43.5(4)
C36 C31 P2 C37 68.9(4)
C37 C38 C39 C40 -0.2(7)
C38 C37 C42 C41 0.9(7)
C38 C37 P2 Au2 -17.8(4)
C38 C37 P2 C10 -142.0(4)
C38 C37 P2 C31 109.3(4)
C38 C39 C40 C41 -0.2(8)
C39 C40 C41 C42 1.0(8)
C40 C41 C42 C37 -1.3(7)
C42 C37 C38 C39 -0.1(7)
C42 C37 P2 Au2 167.3(3)
C42 C37 P2 C10 43.1(4)
C42 C37 P2 C31 -65.7(4)
Fe C1 C2 C3 -60.0(3)
Fe C1 C5 C4 60.3(3)
Fe C1 P1 Au1 -51.8(3)
Fe C1 P1 C19 -174.6(3)
Fe C1 P1 C25 73.7(3)
Fe C2 C3 C4 -58.0(3)
Fe C2 C3 C6 130.0(5)
Fe C3 C4 C5 -58.7(3)
Fe C3 C6 C7 -175.5(4)
Fe C3 C6 C8 -57.9(6)
Fe C3 C6 C9 65.7(7)
Fe C4 C5 C1 -59.3(3)
Fe C10 C11 C12 59.8(3)
Fe C10 C14 C13 -59.8(3)
Fe C10 P2 Au2 -16.8(3)
Fe C10 P2 C31 -141.7(3)
Fe C10 P2 C37 107.0(3)
Fe C11 C12 C13 58.4(3)
Fe C11 C12 C15 -129.5(5)
Fe C12 C13 C14 59.4(3)
Fe C12 C15 C16 50.8(6)
Fe C12 C15 C17 -71.0(6)
Fe C12 C15 C18 169.6(4)
Fe C13 C14 C10 59.9(3)
P1 C1 C2 C3 178.1(3)
P1 C1 C2 Fe -122.0(3)
P1 C1 C5 C4 -178.4(3)
P1 C1 C5 Fe 121.3(4)
P1 C19 C20 C21 177.4(4)
P1 C19 C24 C23 -177.9(4)
P1 C25 C26 C27 -174.6(4)
P1 C25 C30 C29 173.4(4)
P2 C10 C11 C12 -174.0(3)
P2 C10 C11 Fe 126.1(4)
P2 C10 C14 C13 175.3(3)
P2 C10 C14 Fe -124.9(3)
P2 C31 C32 C33 177.8(4)
P2 C31 C36 C35 -177.5(4)
P2 C37 C38 C39 -175.2(4)
P2 C37 C42 C41 175.8(4)
